data_7151211
loop_
_publ_author_name
'Heaney, Frances'
'Lawless, Elaine'
'Mahon, Mary'
'McArdle, Patrick'
'Cunningham, Desmond'

_publ_section_title
;
 1,3-Dipolar character of 2-vinyl quinazoline 3-oxides; first and
 second generation cycloaddition products.
;
_journal_issue 12
_journal_name_full 'Organic &amp; biomolecular chemistry'
_journal_page_first 2408
_journal_page_last 2416
_journal_paper_doi 10.1039/b602423h
_journal_volume 4
_journal_year 2006
_chemical_formula_sum 'C19 H15 N O3'
_chemical_formula_weight 305.32
_chemical_name_systematic
;
?
;
_space_group_IT_number 2
_symmetry_cell_setting triclinic
_symmetry_space_group_name_Hall '-P 1'
_symmetry_space_group_name_H-M 'P -1'
_atom_sites_solution_hydrogens geom
_atom_sites_solution_primary direct
_atom_sites_solution_secondary difmap
_audit_creation_method SHELXL-97
_cell_angle_alpha 82.95(2)
_cell_angle_beta 81.14(2)
_cell_angle_gamma 88.01(2)
_cell_formula_units_Z 4
_cell_length_a 7.4430(10)
_cell_length_b 10.892(2)
_cell_length_c 19.212(3)
_cell_measurement_reflns_used 25
_cell_measurement_temperature 293(2)
_cell_measurement_theta_max 18
_cell_measurement_theta_min 12
_cell_volume 1527.1(4)
_computing_cell_refinement 'XDS (W.Kabsch, 2000)'
_computing_data_collection 'Marresearch MarControl software'
_computing_data_reduction 'XDS (W.Kabsch, 2000)'
_computing_molecular_graphics 'ORTEX (P.McArdle, 1995)'
_computing_publication_material 'SHELXL-97/2 (Sheldrick,1997)'
_computing_structure_refinement 'SHELXL-97 (Sheldrick, 1997)'
_computing_structure_solution 'SHELXS-97 (Sheldrick, 1990)'
_diffrn_ambient_temperature 293(2)
_diffrn_measured_fraction_theta_full 0.998
_diffrn_measured_fraction_theta_max 0.998
_diffrn_measurement_device_type 'Marresearch image plate'
_diffrn_measurement_method '180 mm image plate'
_diffrn_radiation_monochromator graphite
_diffrn_radiation_source 'fine-focus sealed tube'
_diffrn_radiation_type MoK\a
_diffrn_radiation_wavelength 0.71069
_diffrn_reflns_av_R_equivalents 0.0109
_diffrn_reflns_av_sigmaI/netI 0.0574
_diffrn_reflns_limit_h_max 9
_diffrn_reflns_limit_h_min -2
_diffrn_reflns_limit_k_max 13
_diffrn_reflns_limit_k_min -13
_diffrn_reflns_limit_l_max 23
_diffrn_reflns_limit_l_min -23
_diffrn_reflns_number 7081
_diffrn_reflns_theta_full 25.98
_diffrn_reflns_theta_max 25.98
_diffrn_reflns_theta_min 2.06
_exptl_absorpt_coefficient_mu 0.090
_exptl_absorpt_correction_type none
_exptl_crystal_colour Colourless
_exptl_crystal_density_diffrn 1.328
_exptl_crystal_density_method 'not measured'
_exptl_crystal_description Parallelepiped
_exptl_crystal_F_000 640
_exptl_crystal_size_max 0.35
_exptl_crystal_size_mid 0.30
_exptl_crystal_size_min 0.20
_refine_diff_density_max 0.212
_refine_diff_density_min -0.291
_refine_diff_density_rms 0.077
_refine_ls_extinction_method none
_refine_ls_goodness_of_fit_ref 1.053
_refine_ls_hydrogen_treatment constr
_refine_ls_matrix_type full
_refine_ls_number_parameters 417
_refine_ls_number_reflns 5982
_refine_ls_number_restraints 0
_refine_ls_restrained_S_all 1.053
_refine_ls_R_factor_all 0.0947
_refine_ls_R_factor_gt 0.0410
_refine_ls_shift/su_max 0.000
_refine_ls_shift/su_mean 0.000
_refine_ls_structure_factor_coef Fsqd
_refine_ls_weighting_details 'calc w=1/[\s^2^(Fo^2^)+(0.0781P)^2^+0.0000P] where P=(Fo^2^+2Fc^2^)/3'
_refine_ls_weighting_scheme calc
_refine_ls_wR_factor_gt 0.1190
_refine_ls_wR_factor_ref 0.1417
_reflns_number_gt 3370
_reflns_number_total 5982
_reflns_threshold_expression >2sigma(I)
_cod_data_source_file b602423h.txt
_cod_data_source_block fhx
_cod_depositor_comments
;
The following automatic conversions were performed:
'_symmetry_cell_setting' value 'Triclinic' changed to 'triclinic'
according to '/home/saulius/struct/CIF-dictionaries/cif_core.dic'
dictionary named 'cif_core.dic' version 2.4.1 from
2010-06-29.

'_exptl_absorpt_correction_type' value 'None' changed to
'none' according to '/home/saulius/struct/CIF-dictionaries/cif_core.dic'
dictionary named 'cif_core.dic' version 2.4.1 from 2010-06-29.

Automatic conversion script
Id: cif_fix_enum 1527 2010-12-29 10:47:43Z saulius 
;
_cod_original_sg_symbol_H-M P-1
_cod_database_code 7151211

loop_
_symmetry_equiv_pos_as_xyz
'x, y, z'
'-x, -y, -z'

loop_
_atom_site_label
_atom_site_type_symbol
_atom_site_fract_x
_atom_site_fract_y
_atom_site_fract_z
_atom_site_U_iso_or_equiv
_atom_site_adp_type
_atom_site_occupancy
_atom_site_symmetry_multiplicity
_atom_site_calc_flag
_atom_site_refinement_flags
_atom_site_disorder_assembly
_atom_site_disorder_group
O1 O 0.0812(3) 0.70287(19) 0.19176(10) 0.0769(6) Uani 1 1 d . . .
O2 O 0.2374(2) 0.67929(15) 0.08570(9) 0.0573(5) Uani 1 1 d . . .
O3 O 0.6212(2) 0.29857(15) 0.32405(8) 0.0536(4) Uani 1 1 d . . .
N1 N 0.4854(2) 0.45725(16) 0.26351(9) 0.0368(4) Uani 1 1 d . . .
C1 C 0.3340(3) 0.53022(19) 0.25242(11) 0.0391(5) Uani 1 1 d . . .
H1 H 0.2384 0.5460 0.2877 0.051 Uiso 1 1 calc R . .
C2 C 0.3444(3) 0.57510(19) 0.18360(11) 0.0389(5) Uani 1 1 d . . .
C3 C 0.5137(3) 0.53028(18) 0.14676(11) 0.0378(5) Uani 1 1 d . . .
C4 C 0.5994(3) 0.5468(2) 0.07678(12) 0.0472(6) Uani 1 1 d . . .
H4 H 0.5443 0.5942 0.0421 0.061 Uiso 1 1 calc R . .
C5 C 0.7665(4) 0.4919(2) 0.05976(13) 0.0551(7) Uani 1 1 d . . .
H5 H 0.8245 0.5018 0.0130 0.072 Uiso 1 1 calc R . .
C6 C 0.8503(4) 0.4217(2) 0.11164(13) 0.0559(7) Uani 1 1 d . . .
H6 H 0.9641 0.3862 0.0988 0.073 Uiso 1 1 calc R . .
C7 C 0.7692(3) 0.4033(2) 0.18150(12) 0.0467(6) Uani 1 1 d . . .
H7 H 0.8260 0.3567 0.2160 0.061 Uiso 1 1 calc R . .
C8 C 0.5996(3) 0.45729(19) 0.19802(11) 0.0366(5) Uani 1 1 d . . .
C9 C 0.5112(3) 0.3832(2) 0.32684(11) 0.0377(5) Uani 1 1 d . . .
C10 C 0.4044(3) 0.4156(2) 0.39254(11) 0.0398(5) Uani 1 1 d . . .
H10 H 0.3226 0.4821 0.3912 0.052 Uiso 1 1 calc R . .
C11 C 0.4235(3) 0.3511(2) 0.45370(11) 0.0394(5) Uani 1 1 d . . .
H11 H 0.5045 0.2843 0.4513 0.051 Uiso 1 1 calc R . .
C12 C 0.3344(3) 0.3706(2) 0.52454(11) 0.0375(5) Uani 1 1 d . . .
C13 C 0.2138(3) 0.4683(2) 0.53705(12) 0.0422(5) Uani 1 1 d . . .
H13 H 0.1867 0.5239 0.4992 0.055 Uiso 1 1 calc R . .
C14 C 0.1339(3) 0.4832(2) 0.60511(13) 0.0507(6) Uani 1 1 d . . .
H14 H 0.0532 0.5490 0.6129 0.066 Uiso 1 1 calc R . .
C15 C 0.1722(3) 0.4022(3) 0.66140(13) 0.0545(7) Uani 1 1 d . . .
H15 H 0.1181 0.4130 0.7072 0.071 Uiso 1 1 calc R . .
C16 C 0.2906(4) 0.3050(3) 0.65001(13) 0.0604(7) Uani 1 1 d . . .
H16 H 0.3165 0.2495 0.6881 0.079 Uiso 1 1 calc R . .
C17 C 0.3713(3) 0.2894(2) 0.58198(12) 0.0502(6) Uani 1 1 d . . .
H17 H 0.4516 0.2234 0.5746 0.065 Uiso 1 1 calc R . .
C18 C 0.2053(3) 0.6574(2) 0.15571(13) 0.0470(6) Uani 1 1 d . . .
C19 C 0.1116(4) 0.7626(3) 0.05270(16) 0.0762(9) Uani 1 1 d . . .
H19A H -0.0087 0.7295 0.0642 0.107 Uiso 1 1 calc R . .
H19B H 0.1473 0.7720 0.0022 0.107 Uiso 1 1 calc R . .
H19C H 0.1124 0.8418 0.0698 0.107 Uiso 1 1 calc R . .
O4 O -0.2137(2) -0.01895(17) 0.08278(9) 0.0600(5) Uani 1 1 d . . .
O5 O -0.3723(2) -0.05986(16) 0.19120(9) 0.0573(5) Uani 1 1 d . . .
O6 O 0.1325(2) 0.27270(15) 0.32371(8) 0.0502(4) Uani 1 1 d . . .
N2 N 0.0087(2) 0.14401(15) 0.26110(8) 0.0353(4) Uani 1 1 d . . .
C20 C -0.1347(3) 0.07635(19) 0.24794(11) 0.0372(5) Uani 1 1 d . . .
H20 H -0.2340 0.0502 0.2815 0.048 Uiso 1 1 calc R . .
C21 C -0.1092(3) 0.05412(19) 0.17951(11) 0.0375(5) Uani 1 1 d . . .
C22 C 0.0609(3) 0.10812(19) 0.14584(11) 0.0361(5) Uani 1 1 d . . .
C23 C 0.1581(3) 0.1115(2) 0.07749(11) 0.0437(6) Uani 1 1 d . . .
H23 H 0.1127 0.0751 0.0426 0.057 Uiso 1 1 calc R . .
C24 C 0.3232(4) 0.1702(2) 0.06303(13) 0.0542(7) Uani 1 1 d . . .
H24 H 0.3893 0.1742 0.0176 0.070 Uiso 1 1 calc R . .
C25 C 0.3922(4) 0.2235(2) 0.11521(13) 0.0569(7) Uani 1 1 d . . .
H25 H 0.5047 0.2614 0.1040 0.074 Uiso 1 1 calc R . .
C26 C 0.2993(3) 0.2218(2) 0.18282(12) 0.0479(6) Uani 1 1 d . . .
H26 H 0.3464 0.2577 0.2175 0.062 Uiso 1 1 calc R . .
C27 C 0.1319(3) 0.16414(19) 0.19725(11) 0.0360(5) Uani 1 1 d . . .
C28 C 0.0249(3) 0.19146(19) 0.32473(11) 0.0358(5) Uani 1 1 d . . .
C29 C -0.0875(3) 0.1360(2) 0.38950(11) 0.0371(5) Uani 1 1 d . . .
H29 H -0.1721 0.0764 0.3871 0.048 Uiso 1 1 calc R . .
C30 C -0.0686(3) 0.1708(2) 0.45135(11) 0.0375(5) Uani 1 1 d . . .
H30 H 0.0140 0.2335 0.4501 0.049 Uiso 1 1 calc R . .
C31 C -0.1610(3) 0.12318(19) 0.52139(11) 0.0361(5) Uani 1 1 d . . .
C32 C -0.1237(3) 0.1744(2) 0.58051(12) 0.0459(6) Uani 1 1 d . . .
H32 H -0.0418 0.2389 0.5743 0.060 Uiso 1 1 calc R . .
C33 C -0.2055(4) 0.1314(2) 0.64783(12) 0.0549(7) Uani 1 1 d . . .
H33 H -0.1791 0.1669 0.6866 0.071 Uiso 1 1 calc R . .
C34 C -0.3265(3) 0.0358(2) 0.65781(12) 0.0517(6) Uani 1 1 d . . .
H34 H -0.3821 0.0067 0.7033 0.067 Uiso 1 1 calc R . .
C35 C -0.3649(3) -0.0167(2) 0.60019(12) 0.0478(6) Uani 1 1 d . . .
H35 H -0.4463 -0.0814 0.6069 0.062 Uiso 1 1 calc R . .
C36 C -0.2835(3) 0.0263(2) 0.53279(12) 0.0411(5) Uani 1 1 d . . .
H36 H -0.3105 -0.0099 0.4943 0.053 Uiso 1 1 calc R . .
C37 C -0.2325(3) -0.0107(2) 0.14484(12) 0.0412(5) Uani 1 1 d . . .
C38 C -0.5011(4) -0.1250(3) 0.16070(16) 0.0776(9) Uani 1 1 d . . .
H38A H -0.5557 -0.0686 0.1273 0.109 Uiso 1 1 calc R . .
H38B H -0.5939 -0.1592 0.1976 0.109 Uiso 1 1 calc R . .
H38C H -0.4393 -0.1905 0.1369 0.109 Uiso 1 1 calc R . .

loop_
_atom_site_aniso_label
_atom_site_aniso_U_11
_atom_site_aniso_U_22
_atom_site_aniso_U_33
_atom_site_aniso_U_23
_atom_site_aniso_U_13
_atom_site_aniso_U_12
O1 0.0589(12) 0.0973(16) 0.0618(13) 0.0121(11) 0.0059(10) 0.0314(11)
O2 0.0689(12) 0.0578(10) 0.0438(10) 0.0009(8) -0.0148(8) 0.0219(9)
O3 0.0591(11) 0.0572(10) 0.0416(9) -0.0024(8) -0.0058(8) 0.0207(9)
N1 0.0374(10) 0.0384(10) 0.0332(10) -0.0036(7) -0.0020(8) 0.0015(8)
C1 0.0366(12) 0.0388(12) 0.0409(13) -0.0043(9) -0.0035(9) 0.0032(10)
C2 0.0410(12) 0.0368(12) 0.0375(13) -0.0011(9) -0.0041(10) -0.0013(10)
C3 0.0409(12) 0.0314(11) 0.0395(13) -0.0021(9) -0.0023(10) -0.0042(9)
C4 0.0557(15) 0.0448(13) 0.0376(13) 0.0029(10) -0.0015(11) -0.0029(11)
C5 0.0590(16) 0.0584(15) 0.0396(14) 0.0029(11) 0.0113(12) 0.0000(13)
C6 0.0488(15) 0.0587(16) 0.0528(16) -0.0018(12) 0.0098(12) 0.0085(12)
C7 0.0432(13) 0.0475(13) 0.0464(14) -0.0012(11) -0.0012(11) 0.0047(11)
C8 0.0386(12) 0.0345(11) 0.0351(12) -0.0030(9) -0.0011(9) -0.0034(9)
C9 0.0373(12) 0.0410(12) 0.0353(12) -0.0044(9) -0.0075(9) 0.0002(10)
C10 0.0369(12) 0.0440(12) 0.0390(13) -0.0065(10) -0.0062(10) 0.0000(10)
C11 0.0397(12) 0.0418(12) 0.0379(12) -0.0079(10) -0.0081(10) 0.0015(10)
C12 0.0345(11) 0.0436(12) 0.0356(12) -0.0060(9) -0.0075(9) -0.0045(10)
C13 0.0372(12) 0.0441(13) 0.0446(13) -0.0041(10) -0.0051(10) -0.0008(10)
C14 0.0415(14) 0.0556(15) 0.0540(16) -0.0151(12) 0.0027(11) -0.0004(11)
C15 0.0497(15) 0.0771(18) 0.0359(14) -0.0126(12) 0.0020(11) -0.0071(14)
C16 0.0652(17) 0.0747(18) 0.0385(14) 0.0043(12) -0.0086(12) 0.0025(15)
C17 0.0529(15) 0.0563(15) 0.0392(14) -0.0016(11) -0.0052(11) 0.0099(12)
C18 0.0451(14) 0.0442(13) 0.0481(14) 0.0050(11) -0.0044(11) -0.0006(11)
C19 0.090(2) 0.0681(19) 0.069(2) 0.0098(15) -0.0275(17) 0.0250(17)
O4 0.0613(11) 0.0837(13) 0.0389(10) -0.0217(9) -0.0056(8) -0.0140(10)
O5 0.0562(11) 0.0726(12) 0.0458(10) -0.0207(8) -0.0002(8) -0.0249(9)
O6 0.0584(11) 0.0524(10) 0.0407(9) -0.0126(7) -0.0009(8) -0.0186(9)
N2 0.0381(10) 0.0386(10) 0.0294(9) -0.0072(7) -0.0026(7) -0.0047(8)
C20 0.0364(12) 0.0408(12) 0.0344(12) -0.0062(9) -0.0030(9) -0.0042(10)
C21 0.0417(13) 0.0393(12) 0.0317(12) -0.0063(9) -0.0048(9) 0.0000(10)
C22 0.0420(12) 0.0324(11) 0.0335(12) -0.0039(9) -0.0052(9) 0.0014(9)
C23 0.0549(15) 0.0439(13) 0.0309(12) -0.0065(10) 0.0000(10) -0.0008(11)
C24 0.0646(17) 0.0552(15) 0.0378(13) -0.0079(11) 0.0117(12) -0.0098(13)
C25 0.0539(16) 0.0614(16) 0.0523(16) -0.0126(12) 0.0108(12) -0.0204(13)
C26 0.0505(14) 0.0502(14) 0.0422(14) -0.0115(11) 0.0023(11) -0.0121(11)
C27 0.0410(12) 0.0348(11) 0.0311(11) -0.0040(9) -0.0022(9) -0.0019(9)
C28 0.0386(12) 0.0354(11) 0.0345(12) -0.0071(9) -0.0075(9) 0.0030(10)
C29 0.0348(12) 0.0439(12) 0.0334(12) -0.0064(9) -0.0055(9) -0.0012(10)
C30 0.0378(12) 0.0405(12) 0.0349(12) -0.0056(9) -0.0072(9) 0.0009(10)
C31 0.0335(11) 0.0410(12) 0.0339(12) -0.0058(9) -0.0056(9) 0.0056(10)
C32 0.0491(14) 0.0529(14) 0.0373(13) -0.0104(10) -0.0068(10) -0.0034(11)
C33 0.0623(16) 0.0701(17) 0.0327(13) -0.0108(11) -0.0054(11) 0.0015(14)
C34 0.0502(15) 0.0615(16) 0.0360(13) 0.0051(11) 0.0059(11) 0.0079(13)
C35 0.0411(13) 0.0487(14) 0.0496(15) -0.0014(11) 0.0015(11) 0.0027(11)
C36 0.0378(12) 0.0482(13) 0.0385(12) -0.0084(10) -0.0072(10) 0.0027(10)
C37 0.0434(13) 0.0451(13) 0.0366(13) -0.0130(10) -0.0045(10) 0.0009(10)
C38 0.070(2) 0.089(2) 0.080(2) -0.0302(17) -0.0082(16) -0.0366(17)

loop_
_atom_type_symbol
_atom_type_description
_atom_type_scat_dispersion_real
_atom_type_scat_dispersion_imag
_atom_type_scat_source
C C 0.0033 0.0016 'International Tables Vol C Tables 4.2.6.8 and 6.1.1.4'
H H 0.0000 0.0000 'International Tables Vol C Tables 4.2.6.8 and 6.1.1.4'
N N 0.0061 0.0033 'International Tables Vol C Tables 4.2.6.8 and 6.1.1.4'
O O 0.0106 0.0060 'International Tables Vol C Tables 4.2.6.8 and 6.1.1.4'

loop_
_geom_angle_atom_site_label_1
_geom_angle_atom_site_label_2
_geom_angle_atom_site_label_3
_geom_angle
_geom_angle_site_symmetry_1
_geom_angle_site_symmetry_3
_geom_angle_publ_flag
C18 O2 C19 116.4(2) . . ?
C1 N1 C8 107.90(17) . . ?
C1 N1 C9 126.36(18) . . ?
C8 N1 C9 125.29(18) . . ?
C2 C1 N1 110.46(19) . . ?
C1 C2 C3 107.58(19) . . ?
C1 C2 C18 123.1(2) . . ?
C3 C2 C18 129.3(2) . . ?
C4 C3 C8 119.3(2) . . ?
C4 C3 C2 134.1(2) . . ?
C8 C3 C2 106.63(18) . . ?
C5 C4 C3 118.9(2) . . ?
C4 C5 C6 120.8(2) . . ?
C7 C6 C5 121.8(2) . . ?
C6 C7 C8 117.0(2) . . ?
C7 C8 N1 130.4(2) . . ?
C7 C8 C3 122.1(2) . . ?
N1 C8 C3 107.42(18) . . ?
O3 C9 N1 118.90(19) . . ?
O3 C9 C10 123.9(2) . . ?
N1 C9 C10 117.15(19) . . ?
C11 C10 C9 120.3(2) . . ?
C10 C11 C12 128.5(2) . . ?
C17 C12 C13 118.3(2) . . ?
C17 C12 C11 119.1(2) . . ?
C13 C12 C11 122.6(2) . . ?
C14 C13 C12 120.4(2) . . ?
C15 C14 C13 120.5(2) . . ?
C14 C15 C16 119.8(2) . . ?
C15 C16 C17 119.9(2) . . ?
C16 C17 C12 121.0(2) . . ?
O1 C18 O2 123.8(2) . . ?
O1 C18 C2 124.4(2) . . ?
O2 C18 C2 111.7(2) . . ?
C37 O5 C38 115.10(19) . . ?
C20 N2 C28 126.88(17) . . ?
C20 N2 C27 107.56(16) . . ?
C28 N2 C27 125.44(17) . . ?
C21 C20 N2 110.21(19) . . ?
C20 C21 C22 107.68(18) . . ?
C20 C21 C37 126.6(2) . . ?
C22 C21 C37 125.67(19) . . ?
C23 C22 C27 119.7(2) . . ?
C23 C22 C21 133.3(2) . . ?
C27 C22 C21 107.01(18) . . ?
C24 C23 C22 118.3(2) . . ?
C23 C24 C25 121.0(2) . . ?
C26 C25 C24 121.9(2) . . ?
C25 C26 C27 117.2(2) . . ?
C26 C27 C22 121.9(2) . . ?
C26 C27 N2 130.49(19) . . ?
C22 C27 N2 107.52(18) . . ?
O6 C28 N2 119.16(19) . . ?
O6 C28 C29 123.54(19) . . ?
N2 C28 C29 117.27(19) . . ?
C30 C29 C28 119.8(2) . . ?
C29 C30 C31 128.0(2) . . ?
C36 C31 C32 117.7(2) . . ?
C36 C31 C30 123.19(19) . . ?
C32 C31 C30 119.1(2) . . ?
C33 C32 C31 121.2(2) . . ?
C32 C33 C34 120.0(2) . . ?
C33 C34 C35 119.8(2) . . ?
C36 C35 C34 120.3(2) . . ?
C35 C36 C31 120.9(2) . . ?
O4 C37 O5 123.4(2) . . ?
O4 C37 C21 124.8(2) . . ?
O5 C37 C21 111.86(18) . . ?

loop_
_geom_bond_atom_site_label_1
_geom_bond_atom_site_label_2
_geom_bond_distance
_geom_bond_site_symmetry_2
_geom_bond_publ_flag
O1 C18 1.198(3) . ?
O2 C18 1.323(3) . ?
O2 C19 1.444(3) . ?
O3 C9 1.213(2) . ?
N1 C1 1.385(3) . ?
N1 C8 1.406(3) . ?
N1 C9 1.410(3) . ?
C1 C2 1.344(3) . ?
C2 C3 1.447(3) . ?
C2 C18 1.467(3) . ?
C3 C4 1.390(3) . ?
C3 C8 1.406(3) . ?
C4 C5 1.372(3) . ?
C5 C6 1.392(4) . ?
C6 C7 1.378(3) . ?
C7 C8 1.382(3) . ?
C9 C10 1.460(3) . ?
C10 C11 1.318(3) . ?
C11 C12 1.456(3) . ?
C12 C17 1.383(3) . ?
C12 C13 1.387(3) . ?
C13 C14 1.377(3) . ?
C14 C15 1.369(4) . ?
C15 C16 1.370(4) . ?
C16 C17 1.379(3) . ?
O4 C37 1.193(3) . ?
O5 C37 1.341(3) . ?
O5 C38 1.445(3) . ?
O6 C28 1.210(2) . ?
N2 C20 1.389(3) . ?
N2 C28 1.408(3) . ?
N2 C27 1.413(3) . ?
C20 C21 1.350(3) . ?
C21 C22 1.440(3) . ?
C21 C37 1.460(3) . ?
C22 C23 1.395(3) . ?
C22 C27 1.399(3) . ?
C23 C24 1.379(3) . ?
C24 C25 1.388(3) . ?
C25 C26 1.373(3) . ?
C26 C27 1.388(3) . ?
C28 C29 1.464(3) . ?
C29 C30 1.320(3) . ?
C30 C31 1.457(3) . ?
C31 C36 1.393(3) . ?
C31 C32 1.394(3) . ?
C32 C33 1.375(3) . ?
C33 C34 1.377(4) . ?
C34 C35 1.378(3) . ?
C35 C36 1.376(3) . ?

loop_
_cod_related_entry_id
_cod_related_entry_database
_cod_related_entry_code
1 ChemSpider 4662864
